data_2004866
loop_
_publ_author_name
'Caracelli, I.'
'Stamato, F. M. L. G.'
'Mester, B.'
'Paulino, M.'
'Cerecetto, H.'

_publ_section_title
;
 A New Analogue of Nifurtimox
;
_journal_issue 5
_journal_name_full 'Acta Crystallographica Section C'
_journal_page_first 1281
_journal_page_last 1282
_journal_paper_doi 10.1107/S0108270195015824
_journal_volume 52
_journal_year 1996
_chemical_formula_sum 'C7 H5 N5 O3'
_chemical_formula_weight 207.15
_space_group_IT_number 62
_symmetry_cell_setting orthorhombic
_symmetry_space_group_name_Hall '-P 2ac 2n'
_symmetry_space_group_name_H-M 'P n m a'
_atom_type_scat_source 'SHELX76 (Sheldrick, 1976)'
_cell_angle_alpha 90
_cell_angle_beta 90
_cell_angle_gamma 90
_cell_formula_units_Z 4
_cell_length_a 11.952(2)
_cell_length_b 6.255(1)
_cell_length_c 11.708(2)
_cell_measurement_reflns_used 25
_cell_measurement_temperature 292
_cell_measurement_theta_max 22
_cell_measurement_theta_min 10
_cell_volume 875.3(3)
_diffrn_measurement_device 'Enraf-Nonius CAD-4'
_diffrn_measurement_method '\w/2\q scans'
_diffrn_radiation_type MoK\a
_diffrn_radiation_wavelength 0.71073
_diffrn_reflns_av_R_equivalents 0.026
_diffrn_reflns_limit_h_max 15
_diffrn_reflns_limit_h_min 0
_diffrn_reflns_limit_k_max 8
_diffrn_reflns_limit_k_min 0
_diffrn_reflns_limit_l_max 15
_diffrn_reflns_limit_l_min 0
_diffrn_reflns_number 1340
_diffrn_reflns_theta_max 28
_diffrn_standards_decay_% +-0.7
_diffrn_standards_interval_time 30
_diffrn_standards_number 1
_exptl_absorpt_coefficient_mu 0.119
_exptl_absorpt_correction_type none
_exptl_crystal_colour 'deep yellow'
_exptl_crystal_density_diffrn 1.572
_exptl_crystal_density_method none
_exptl_crystal_description irregular
_exptl_crystal_size_max 0.50
_exptl_crystal_size_mid 0.25
_exptl_crystal_size_min 0.17
_refine_diff_density_max 0.24
_refine_diff_density_min -0.20
_refine_ls_extinction_method none
_refine_ls_goodness_of_fit_obs 1.68
_refine_ls_hydrogen_treatment 'H atoms: U~iso~ = 0.064(4)\%A^2^'
_refine_ls_number_parameters 92
_refine_ls_number_reflns 950
_refine_ls_R_factor_obs 0.0417
_refine_ls_shift/esd_max 0.002
_refine_ls_structure_factor_coef F
_refine_ls_weighting_details 'w = 1/[\s^2^(|F~o~|)+0.0004|F~o~|^2^]'
_refine_ls_weighting_scheme calc
_refine_ls_wR_factor_obs 0.0449
_reflns_number_observed 721
_reflns_number_total 1027
_reflns_observed_criterion I>3\s(I)
_cod_data_source_file cr1142.cif
_cod_data_source_block cr1142a
_cod_depositor_comments
;
The following automatic conversions were performed:

'_refine_ls_weighting_scheme' value '
1/[\s^2^(|F~o~|)+0.0004|F~o~|^2^]' was changed to 'calc'. New tag
'_refine_ls_weighting_details' was created. The value of the new tag
was set to 'w = 1/[\s^2^(|F~o~|)+0.0004|F~o~|^2^]'.

Automatic conversion script
Id: cif_fix_values 3143 2015-03-26 13:38:13Z robertas 
;
_cod_original_cell_volume 875.3(4)
_cod_database_code 2004866

loop_
_symmetry_equiv_pos_as_xyz
x,y,z
1/2+x,y,1/2-z
x,1/2-y,z
1/2-x,1/2+y,1/2+z
-x,-y,-z
1/2-x,-y,1/2+z
-x,1/2+y,-z
1/2+x,1/2-y,1/2-z

loop_
_atom_site_label
_atom_site_fract_x
_atom_site_fract_y
_atom_site_fract_z
_atom_site_B_iso_or_equiv
O(1) 0.4421(2) 0.25 0.1122(2) 5.63(9)
O(2) 0.2731(2) 0.25 0.0469(2) 6.28(9)
O(3) 0.3725(1) 0.25 0.3227(1) 3.33(6)
N(1) 0.3408(2) 0.25 0.1247(2) 4.21(9)
N(2) 0.4677(2) 0.25 0.5401(2) 3.59(8)
N(3) 0.5048(2) 0.25 0.6525(2) 3.52(7)
N(4) 0.4365(2) 0.25 0.7451(2) 4.72(9)
N(5) 0.6190(2) 0.25 0.7968(2) 4.37(9)
C(1) 0.2966(2) 0.25 0.2374(2) 3.41(9)
C(2) 0.1908(2) 0.25 0.2736(2) 4.4(1)
C(3) 0.1992(2) 0.25 0.3934(2) 4.8(1)
C(4) 0.3090(2) 0.25 0.4203(2) 3.65(9)
C(5) 0.3618(2) 0.25 0.5299(2) 3.80(9)
C(6) 0.5100(3) 0.25 0.8280(2) 4.9(1)
C(7) 0.6117(2) 0.25 0.6850(2) 3.87(9)
H(C2) 0.1274 0.25 0.2169 ?
H(C3) 0.1388 0.25 0.4510 ?
H(C5) 0.3044 0.25 0.5876 ?
H(C6) 0.4848 0.25 0.9039 ?
H(C7) 0.6736 0.25 0.6321 ?

loop_
_geom_angle_atom_site_label_1
_geom_angle_atom_site_label_2
_geom_angle_atom_site_label_3
_geom_angle
_geom_angle_publ_flag
C(1) O(3) C(4) 104.20(10) yes
O(1) N(1) O(2) 124.7(2) yes
O(1) N(1) C(1) 118.7(2) yes
O(2) N(1) C(1) 116.6(2) yes
N(3) N(2) C(5) 114.0(2) yes
N(2) N(3) N(4) 124.4(2) yes
N(2) N(3) C(7) 125.2(2) yes
N(4) N(3) C(7) 110.4(2) yes
N(3) N(4) C(6) 100.9(2) yes
C(6) N(5) C(7) 101.8(2) yes
O(3) C(1) N(1) 115.9(2) yes
O(3) C(1) C(2) 113.7(2) yes
N(1) C(1) C(2) 130.3(2) yes
C(1) C(2) C(3) 104.4(2) yes
C(2) C(3) C(4) 107.6(2) yes
O(3) C(4) C(3) 110.1(2) yes
O(3) C(4) C(5) 120.2(2) yes
C(3) C(4) C(5) 129.7(2) yes
N(2) C(5) C(4) 121.6(2) yes
N(4) C(6) N(5) 116.5(2) yes
N(3) C(7) N(5) 110.4(2) yes

loop_
_geom_bond_atom_site_label_1
_geom_bond_atom_site_label_2
_geom_bond_distance
_geom_bond_publ_flag
O(1) N(1) 1.220(3) yes
O(3) C(1) 1.349(3) yes
N(1) C(1) 1.421(3) yes
N(2) C(5) 1.271(3) yes
N(3) C(7) 1.333(3) yes
N(5) C(6) 1.353(4) yes
C(1) C(2) 1.334(4) yes
C(3) C(4) 1.350(4) yes
O(2) N(1) 1.218(3) yes
O(3) C(4) 1.372(3) yes
N(2) N(3) 1.389(3) yes
N(3) N(4) 1.357(3) yes
N(4) C(6) 1.309(4) yes
N(5) C(7) 1.312(3) yes
C(2) C(3) 1.406(4) yes
C(4) C(5) 1.430(3) yes
